data_7101924
loop_
_publ_author_name
'Venkatasubbaiah, Krishnan'
'Nowik, Israel'
'Herber, Rolfe H'
'J\"akle, Frieder'

_publ_section_title
;
 Lewis acidity enhancement of organoboranes via oxidation of appended
 ferrocene moieties.
;
_journal_issue 21
_journal_name_full 'Chemical communications (Cambridge, England)'
_journal_page_first 2154
_journal_page_last 2156
_journal_paper_doi 10.1039/b701807j
_journal_year 2007
_chemical_formula_moiety 'C34 H28 B2 Cl6 F6 Fe2 P'
_chemical_formula_sum 'C34 H28 B2 Cl6 F6 Fe2 P'
_chemical_formula_weight 927.55
_chemical_name_systematic
;
?
;
_space_group_IT_number 14
_symmetry_cell_setting monoclinic
_symmetry_space_group_name_Hall '-P 2ybc'
_symmetry_space_group_name_H-M 'P 1 21/c 1'
_atom_sites_solution_hydrogens geom
_atom_sites_solution_primary direct
_atom_sites_solution_secondary difmap
_audit_creation_method SHELXL-97
_cell_angle_alpha 90.00
_cell_angle_beta 100.0530(10)
_cell_angle_gamma 90.00
_cell_formula_units_Z 8
_cell_length_a 18.5711(3)
_cell_length_b 25.9704(4)
_cell_length_c 15.3244(3)
_cell_measurement_reflns_used 8190
_cell_measurement_temperature 100(2)
_cell_measurement_theta_max 69.24
_cell_measurement_theta_min 3.39
_cell_volume 7277.5(2)
_computing_cell_refinement SMART
_computing_data_collection 'SMART (Bruker, 2000)'
_computing_data_reduction 'SAINT-Plus (Bruker, 2000)'
_computing_molecular_graphics 'SHELXTL (Bruker, 2000)'
_computing_publication_material SHELXTL
_computing_structure_refinement 'SHELXL-97 (Sheldrick, 1997)'
_computing_structure_solution 'SHELXS-97 (Sheldrick, 1997)'
_diffrn_ambient_temperature 100(2)
_diffrn_measured_fraction_theta_full 0.966
_diffrn_measured_fraction_theta_max 0.966
_diffrn_measurement_device_type 'Bruker SMART CCD area-detector'
_diffrn_measurement_method '\f and \w'
_diffrn_radiation_monochromator graphite
_diffrn_radiation_source 'fine-focus sealed tube'
_diffrn_radiation_type CuK\a
_diffrn_radiation_wavelength 1.54178
_diffrn_reflns_av_R_equivalents 0.0493
_diffrn_reflns_av_sigmaI/netI 0.0459
_diffrn_reflns_limit_h_max 21
_diffrn_reflns_limit_h_min -21
_diffrn_reflns_limit_k_max 30
_diffrn_reflns_limit_k_min -28
_diffrn_reflns_limit_l_max 17
_diffrn_reflns_limit_l_min -15
_diffrn_reflns_number 44369
_diffrn_reflns_theta_full 64.99
_diffrn_reflns_theta_max 64.99
_diffrn_reflns_theta_min 2.42
_exptl_absorpt_coefficient_mu 11.374
_exptl_absorpt_correction_T_max 0.5486
_exptl_absorpt_correction_T_min 0.1632
_exptl_absorpt_correction_type multi-scan
_exptl_absorpt_process_details '(SADABS; Blessing, 1995)'
_exptl_crystal_colour brown
_exptl_crystal_density_diffrn 1.693
_exptl_crystal_density_method 'not measured'
_exptl_crystal_description block
_exptl_crystal_F_000 3720
_exptl_crystal_size_max 0.25
_exptl_crystal_size_mid 0.13
_exptl_crystal_size_min 0.06
_refine_diff_density_max 1.644
_refine_diff_density_min -0.897
_refine_diff_density_rms 0.097
_refine_ls_extinction_method none
_refine_ls_goodness_of_fit_ref 1.012
_refine_ls_hydrogen_treatment constr
_refine_ls_matrix_type full
_refine_ls_number_parameters 919
_refine_ls_number_reflns 11958
_refine_ls_number_restraints 0
_refine_ls_restrained_S_all 1.012
_refine_ls_R_factor_all 0.0695
_refine_ls_R_factor_gt 0.0513
_refine_ls_shift/su_max 0.009
_refine_ls_shift/su_mean 0.000
_refine_ls_structure_factor_coef Fsqd
_refine_ls_weighting_details 'calc w=1/[\s^2^(Fo^2^)+(0.0618P)^2^+21.4637P] where P=(Fo^2^+2Fc^2^)/3'
_refine_ls_weighting_scheme calc
_refine_ls_wR_factor_gt 0.1220
_refine_ls_wR_factor_ref 0.1335
_reflns_number_gt 9474
_reflns_number_total 11958
_reflns_threshold_expression >2sigma(I)
_cod_data_source_file b701807j.txt
_cod_data_source_block 1+pf6
_cod_depositor_comments
;
The following automatic conversions were performed:
'_symmetry_cell_setting' value 'Monoclinic' changed to 'monoclinic'
according to '/home/saulius/struct/CIF-dictionaries/cif_core.dic'
dictionary named 'cif_core.dic' version 2.4.1 from 2010-06-29.

Automatic conversion script
Id: cif_fix_enum 1527 2010-12-29 10:47:43Z saulius 
;
_cod_original_sg_symbol_H-M P21/c
_cod_database_code 7101924

loop_
_symmetry_equiv_pos_as_xyz
'x, y, z'
'-x, y+1/2, -z+1/2'
'-x, -y, -z'
'x, -y-1/2, z-1/2'

loop_
_atom_site_label
_atom_site_type_symbol
_atom_site_fract_x
_atom_site_fract_y
_atom_site_fract_z
_atom_site_U_iso_or_equiv
_atom_site_adp_type
_atom_site_occupancy
_atom_site_symmetry_multiplicity
_atom_site_calc_flag
_atom_site_refinement_flags
B1 B 0.6970(3) 0.64119(18) 0.2168(3) 0.0139(10) Uani 1 1 d .
B2 B 0.8123(3) 0.69715(18) 0.3558(3) 0.0160(10) Uani 1 1 d .
B3 B 0.1953(3) 0.64610(18) 0.2035(3) 0.0152(10) Uani 1 1 d .
B4 B 0.3071(3) 0.70285(18) 0.3469(3) 0.0139(10) Uani 1 1 d .
C1 C 0.8944(3) 0.61017(19) 0.2125(3) 0.0300(12) Uani 1 1 d .
H1 H 0.8836 0.6427 0.1778 0.036 Uiso 1 1 calc R
C2 C 0.9433(3) 0.60510(19) 0.2935(3) 0.0296(11) Uani 1 1 d .
H2 H 0.9734 0.6333 0.3261 0.035 Uiso 1 1 calc R
C3 C 0.9434(3) 0.55262(18) 0.3195(3) 0.0255(10) Uani 1 1 d .
H3 H 0.9735 0.5374 0.3739 0.031 Uiso 1 1 calc R
C4 C 0.8942(3) 0.52558(18) 0.2549(3) 0.0265(11) Uani 1 1 d .
H4 H 0.8837 0.4878 0.2553 0.032 Uiso 1 1 calc R
C5 C 0.8634(3) 0.5610(2) 0.1884(3) 0.0300(11) Uani 1 1 d .
H5 H 0.8275 0.5528 0.1336 0.036 Uiso 1 1 calc R
C6 C 0.7877(2) 0.64082(16) 0.3699(3) 0.0143(9) Uani 1 1 d .
C7 C 0.8184(2) 0.60322(17) 0.4351(3) 0.0184(9) Uani 1 1 d .
H7 H 0.8565 0.6101 0.4885 0.022 Uiso 1 1 calc R
C8 C 0.7852(2) 0.55498(17) 0.4110(3) 0.0213(10) Uani 1 1 d .
H8 H 0.7964 0.5219 0.4438 0.026 Uiso 1 1 calc R
C9 C 0.7336(2) 0.56176(16) 0.3318(3) 0.0177(9) Uani 1 1 d .
H9 H 0.7026 0.5339 0.2993 0.021 Uiso 1 1 calc R
C10 C 0.7345(2) 0.61445(15) 0.3044(3) 0.0151(9) Uani 1 1 d .
C11 C 0.6521(3) 0.73381(17) 0.3931(3) 0.0222(10) Uani 1 1 d .
H11 H 0.6816 0.7146 0.4437 0.027 Uiso 1 1 calc R
C12 C 0.6573(2) 0.78729(17) 0.3749(3) 0.0222(10) Uani 1 1 d .
H12 H 0.6906 0.8125 0.4111 0.027 Uiso 1 1 calc R
C13 C 0.6063(3) 0.79867(18) 0.2967(3) 0.0257(10) Uani 1 1 d .
H13 H 0.5972 0.8334 0.2687 0.031 Uiso 1 1 calc R
C14 C 0.5696(3) 0.75261(19) 0.2665(3) 0.0271(11) Uani 1 1 d .
H14 H 0.5304 0.7489 0.2131 0.032 Uiso 1 1 calc R
C15 C 0.5980(3) 0.71270(18) 0.3261(3) 0.0264(11) Uani 1 1 d .
H15 H 0.5830 0.6757 0.3209 0.032 Uiso 1 1 calc R
C16 C 0.7829(2) 0.72040(15) 0.2651(3) 0.0147(9) Uani 1 1 d .
C17 C 0.7778(2) 0.77453(16) 0.2440(3) 0.0179(9) Uani 1 1 d .
H17 H 0.8072 0.8024 0.2784 0.021 Uiso 1 1 calc R
C18 C 0.7233(2) 0.78211(16) 0.1689(3) 0.0206(10) Uani 1 1 d .
H18 H 0.7073 0.8162 0.1418 0.025 Uiso 1 1 calc R
C19 C 0.6925(2) 0.73379(16) 0.1406(3) 0.0195(9) Uani 1 1 d .
H19 H 0.6518 0.7280 0.0895 0.023 Uiso 1 1 calc R
C20 C 0.7284(2) 0.69440(16) 0.1988(3) 0.0163(9) Uani 1 1 d .
C21 C 0.8662(2) 0.72720(16) 0.4277(3) 0.0168(9) Uani 1 1 d .
C22 C 0.8588(2) 0.72832(17) 0.5168(3) 0.0211(10) Uani 1 1 d .
H22 H 0.8212 0.7086 0.5356 0.025 Uiso 1 1 calc R
C23 C 0.9051(3) 0.75761(18) 0.5786(3) 0.0260(11) Uani 1 1 d .
H23 H 0.8976 0.7590 0.6384 0.031 Uiso 1 1 calc R
C24 C 0.9623(3) 0.78481(18) 0.5531(3) 0.0288(11) Uani 1 1 d .
H24 H 0.9942 0.8046 0.5953 0.035 Uiso 1 1 calc R
C25 C 0.9726(3) 0.78302(18) 0.4659(3) 0.0271(11) Uani 1 1 d .
H25 H 1.0125 0.8008 0.4485 0.032 Uiso 1 1 calc R
C26 C 0.9248(2) 0.75539(16) 0.4041(3) 0.0214(10) Uani 1 1 d .
H26 H 0.9315 0.7554 0.3441 0.026 Uiso 1 1 calc R
C27 C 0.6347(2) 0.61491(15) 0.1508(3) 0.0166(9) Uani 1 1 d .
C28 C 0.5805(2) 0.58383(16) 0.1777(3) 0.0195(9) Uani 1 1 d .
H28 H 0.5812 0.5784 0.2392 0.023 Uiso 1 1 calc R
C29 C 0.5262(2) 0.56091(17) 0.1167(3) 0.0246(10) Uani 1 1 d .
H29 H 0.4900 0.5403 0.1365 0.029 Uiso 1 1 calc R
C30 C 0.5247(3) 0.56808(18) 0.0258(3) 0.0276(11) Uani 1 1 d .
H30 H 0.4873 0.5526 -0.0162 0.033 Uiso 1 1 calc R
C31 C 0.5778(3) 0.59773(17) -0.0024(3) 0.0244(10) Uani 1 1 d .
H31 H 0.5776 0.6021 -0.0640 0.029 Uiso 1 1 calc R
C32 C 0.6316(2) 0.62116(17) 0.0589(3) 0.0206(9) Uani 1 1 d .
H32 H 0.6673 0.6420 0.0385 0.025 Uiso 1 1 calc R
C33 C 0.3888(3) 0.60119(19) 0.2242(4) 0.0322(12) Uani 1 1 d .
H33 H 0.3810 0.6307 0.1817 0.039 Uiso 1 1 calc R
C34 C 0.4329(3) 0.6020(2) 0.3083(4) 0.0344(12) Uani 1 1 d .
H34 H 0.4625 0.6319 0.3358 0.041 Uiso 1 1 calc R
C35 C 0.4293(3) 0.55228(19) 0.3470(3) 0.0280(11) Uani 1 1 d .
H35 H 0.4560 0.5410 0.4063 0.034 Uiso 1 1 calc R
C36 C 0.3831(3) 0.52142(17) 0.2855(3) 0.0237(10) Uani 1 1 d .
H36 H 0.3709 0.4844 0.2937 0.028 Uiso 1 1 calc R
C37 C 0.3570(3) 0.55214(19) 0.2092(3) 0.0276(11) Uani 1 1 d .
H37 H 0.3236 0.5405 0.1544 0.033 Uiso 1 1 calc R
C38 C 0.2751(2) 0.64868(16) 0.3645(3) 0.0164(9) Uani 1 1 d .
C39 C 0.2944(2) 0.61372(17) 0.4370(3) 0.0205(9) Uani 1 1 d .
H39 H 0.3284 0.6214 0.4936 0.025 Uiso 1 1 calc R
C40 C 0.2580(2) 0.56643(17) 0.4152(3) 0.0205(9) Uani 1 1 d .
H40 H 0.2625 0.5350 0.4533 0.025 Uiso 1 1 calc R
C41 C 0.2155(2) 0.57080(16) 0.3299(3) 0.0188(9) Uani 1 1 d .
H41 H 0.1842 0.5430 0.2978 0.023 Uiso 1 1 calc R
C42 C 0.2245(2) 0.62162(16) 0.2966(3) 0.0150(9) Uani 1 1 d .
C43 C 0.1470(3) 0.73741(19) 0.3737(3) 0.0289(11) Uani 1 1 d .
H43 H 0.1706 0.7137 0.4216 0.035 Uiso 1 1 calc R
C44 C 0.1633(3) 0.79018(19) 0.3655(3) 0.0259(10) Uani 1 1 d .
H44 H 0.2000 0.8105 0.4074 0.031 Uiso 1 1 calc R
C45 C 0.1175(3) 0.80967(18) 0.2885(3) 0.0242(10) Uani 1 1 d .
H45 H 0.1163 0.8460 0.2667 0.029 Uiso 1 1 calc R
C46 C 0.0736(2) 0.76876(19) 0.2487(3) 0.0269(11) Uani 1 1 d .
H46 H 0.0360 0.7708 0.1934 0.032 Uiso 1 1 calc R
C47 C 0.0921(3) 0.72410(19) 0.3017(3) 0.0288(11) Uani 1 1 d .
H47 H 0.0702 0.6891 0.2895 0.035 Uiso 1 1 calc R
C48 C 0.2835(2) 0.72374(15) 0.2532(3) 0.0148(9) Uani 1 1 d .
C49 C 0.2819(2) 0.77792(16) 0.2308(3) 0.0169(9) Uani 1 1 d .
H49 H 0.3125 0.8053 0.2650 0.020 Uiso 1 1 calc R
C50 C 0.2280(2) 0.78601(16) 0.1551(3) 0.0184(9) Uani 1 1 d .
H50 H 0.2137 0.8202 0.1273 0.022 Uiso 1 1 calc R
C51 C 0.1954(2) 0.73783(16) 0.1268(3) 0.0167(9) Uani 1 1 d .
H51 H 0.1548 0.7325 0.0754 0.020 Uiso 1 1 calc R
C52 C 0.2288(2) 0.69828(16) 0.1868(3) 0.0149(9) Uani 1 1 d .
C53 C 0.3605(2) 0.73346(15) 0.4185(3) 0.0159(9) Uani 1 1 d .
C54 C 0.3498(2) 0.73896(16) 0.5059(3) 0.0191(9) Uani 1 1 d .
H54 H 0.3094 0.7222 0.5239 0.023 Uiso 1 1 calc R
C55 C 0.3963(3) 0.76818(16) 0.5673(3) 0.0220(10) Uani 1 1 d .
H55 H 0.3868 0.7720 0.6258 0.026 Uiso 1 1 calc R
C56 C 0.4573(3) 0.79197(17) 0.5428(3) 0.0238(10) Uani 1 1 d .
H56 H 0.4893 0.8121 0.5845 0.029 Uiso 1 1 calc R
C57 C 0.4705(3) 0.78604(18) 0.4572(3) 0.0242(10) Uani 1 1 d .
H57 H 0.5126 0.8012 0.4406 0.029 Uiso 1 1 calc R
C58 C 0.4222(2) 0.75786(17) 0.3956(3) 0.0204(9) Uani 1 1 d .
H58 H 0.4311 0.7550 0.3366 0.024 Uiso 1 1 calc R
C59 C 0.1361(2) 0.61933(15) 0.1326(3) 0.0152(9) Uani 1 1 d .
C60 C 0.0773(2) 0.59096(16) 0.1551(3) 0.0192(9) Uani 1 1 d .
H60 H 0.0728 0.5874 0.2156 0.023 Uiso 1 1 calc R
C61 C 0.0259(2) 0.56808(17) 0.0899(3) 0.0207(10) Uani 1 1 d .
H61 H -0.0136 0.5494 0.1064 0.025 Uiso 1 1 calc R
C62 C 0.0316(2) 0.57206(16) 0.0020(3) 0.0212(10) Uani 1 1 d .
H62 H -0.0039 0.5562 -0.0419 0.025 Uiso 1 1 calc R
C63 C 0.0895(3) 0.59938(17) -0.0226(3) 0.0219(10) Uani 1 1 d .
H63 H 0.0942 0.6020 -0.0832 0.026 Uiso 1 1 calc R
C64 C 0.1406(2) 0.62285(16) 0.0428(3) 0.0169(9) Uani 1 1 d .
H64 H 0.1796 0.6418 0.0257 0.020 Uiso 1 1 calc R
C65 C 0.2736(3) 0.5685(2) 0.9086(4) 0.0416(14) Uani 1 1 d .
H65 H 0.2296 0.5659 0.9378 0.050 Uiso 1 1 calc R
C66 C 0.4564(3) 0.58485(17) 0.6766(3) 0.0247(10) Uani 1 1 d .
H66 H 0.5041 0.5837 0.6549 0.030 Uiso 1 1 calc R
C67 C 0.7709(4) 0.5724(2) 0.9349(5) 0.0572(18) Uani 1 1 d .
H67 H 0.7374 0.5688 0.9790 0.069 Uiso 1 1 calc R
C68 C 0.9151(3) 0.58373(19) 0.6962(3) 0.0295(11) Uani 1 1 d .
H68 H 0.9434 0.5833 0.6464 0.035 Uiso 1 1 calc R
Cl1 Cl 0.32214(8) 0.51082(5) 0.92355(11) 0.0497(4) Uani 1 1 d .
Cl2 Cl 0.32812(8) 0.62031(5) 0.95522(10) 0.0460(4) Uani 1 1 d .
Cl3 Cl 0.24429(9) 0.57983(5) 0.79111(11) 0.0531(4) Uani 1 1 d .
Cl4 Cl 0.47353(14) 0.57255(8) 0.79008(11) 0.0905(8) Uani 1 1 d .
Cl5 Cl 0.39973(7) 0.53652(4) 0.62109(8) 0.0327(3) Uani 1 1 d .
Cl6 Cl 0.41959(9) 0.64574(5) 0.65510(11) 0.0555(4) Uani 1 1 d .
Cl7 Cl 0.82345(8) 0.51582(5) 0.94158(9) 0.0401(3) Uani 1 1 d .
Cl8 Cl 0.82787(7) 0.62628(5) 0.96859(8) 0.0373(3) Uani 1 1 d .
Cl9 Cl 0.71692(8) 0.58188(5) 0.83442(10) 0.0492(4) Uani 1 1 d .
Cl10 Cl 0.93769(7) 0.52880(5) 0.76228(8) 0.0357(3) Uani 1 1 d .
Cl11 Cl 0.93978(8) 0.63867(5) 0.76212(13) 0.0579(4) Uani 1 1 d .
Cl12 Cl 0.82127(7) 0.58394(6) 0.65260(8) 0.0427(3) Uani 1 1 d .
F1 F 0.54767(15) 0.55491(11) 0.53273(18) 0.0356(7) Uani 1 1 d .
F2 F 0.68042(15) 0.63099(10) 0.51850(17) 0.0289(6) Uani 1 1 d .
F3 F 0.62864(15) 0.59936(10) 0.63126(16) 0.0299(6) Uani 1 1 d .
F4 F 0.66786(16) 0.54544(10) 0.53294(18) 0.0324(6) Uani 1 1 d .
F5 F 0.59805(15) 0.58733(10) 0.41949(16) 0.0278(6) Uani 1 1 d .
F6 F 0.55926(17) 0.64104(12) 0.5171(2) 0.0428(8) Uani 1 1 d .
F7 F 0.92415(18) 0.08263(15) 0.8565(2) 0.0522(9) Uani 1 1 d .
F8 F 0.90998(17) 0.11010(14) 1.0567(2) 0.0466(8) Uani 1 1 d .
F9 F 0.91702(19) 0.03682(12) 0.9810(3) 0.0546(9) Uani 1 1 d .
F10 F 0.82965(15) 0.09456(12) 0.9285(2) 0.0410(7) Uani 1 1 d .
F11 F 0.91709(18) 0.15545(12) 0.9331(2) 0.0493(8) Uani 1 1 d .
F12 F 1.00421(15) 0.09712(12) 0.98359(19) 0.0363(7) Uani 1 1 d .
Fe1 Fe 0.83812(4) 0.58308(2) 0.31021(4) 0.01424(16) Uani 1 1 d .
Fe2 Fe 0.68040(4) 0.74597(2) 0.26932(4) 0.01380(15) Uani 1 1 d .
Fe3 Fe 0.32529(4) 0.58499(2) 0.32096(4) 0.01520(16) Uani 1 1 d .
Fe4 Fe 0.18273(4) 0.75203(2) 0.25563(4) 0.01398(16) Uani 1 1 d .
P1 P 0.61323(6) 0.59343(4) 0.52482(7) 0.0183(2) Uani 1 1 d .
P2 P 0.91641(7) 0.09614(4) 0.95716(8) 0.0234(3) Uani 1 1 d .

loop_
_atom_site_aniso_label
_atom_site_aniso_U_11
_atom_site_aniso_U_22
_atom_site_aniso_U_33
_atom_site_aniso_U_23
_atom_site_aniso_U_13
_atom_site_aniso_U_12
B1 0.014(3) 0.015(2) 0.016(2) -0.0017(18) 0.0087(18) 0.0020(19)
B2 0.014(3) 0.016(2) 0.020(2) -0.0017(19) 0.0084(19) 0.002(2)
B3 0.013(3) 0.014(2) 0.019(2) 0.0014(19) 0.0063(18) 0.0050(19)
B4 0.010(2) 0.014(2) 0.020(2) 0.0009(18) 0.0082(18) 0.0010(19)
C1 0.035(3) 0.025(3) 0.037(3) 0.007(2) 0.028(2) 0.008(2)
C2 0.024(3) 0.026(3) 0.043(3) -0.011(2) 0.020(2) -0.009(2)
C3 0.019(3) 0.029(3) 0.029(3) -0.004(2) 0.0081(19) 0.006(2)
C4 0.028(3) 0.019(2) 0.033(3) -0.006(2) 0.009(2) 0.005(2)
C5 0.027(3) 0.041(3) 0.024(3) -0.005(2) 0.013(2) 0.004(2)
C6 0.014(2) 0.018(2) 0.013(2) 0.0035(16) 0.0089(15) -0.0008(17)
C7 0.019(2) 0.020(2) 0.016(2) 0.0028(17) 0.0058(17) 0.0009(18)
C8 0.022(2) 0.020(2) 0.024(2) 0.0069(18) 0.0109(18) 0.0014(19)
C9 0.017(2) 0.014(2) 0.024(2) 0.0041(17) 0.0093(17) -0.0023(18)
C10 0.014(2) 0.012(2) 0.021(2) -0.0003(16) 0.0080(16) -0.0011(17)
C11 0.026(3) 0.023(2) 0.021(2) -0.0008(18) 0.0111(18) 0.005(2)
C12 0.022(3) 0.020(2) 0.025(2) -0.0033(18) 0.0081(18) 0.0010(19)
C13 0.025(3) 0.025(3) 0.028(3) 0.0004(19) 0.0093(19) 0.008(2)
C14 0.018(2) 0.036(3) 0.028(3) -0.006(2) 0.0063(19) 0.003(2)
C15 0.027(3) 0.020(2) 0.036(3) -0.007(2) 0.017(2) -0.002(2)
C16 0.016(2) 0.012(2) 0.018(2) 0.0006(16) 0.0064(16) 0.0030(17)
C17 0.017(2) 0.012(2) 0.026(2) 0.0022(17) 0.0077(17) -0.0019(17)
C18 0.024(3) 0.014(2) 0.025(2) 0.0038(18) 0.0079(18) -0.0002(18)
C19 0.022(2) 0.019(2) 0.019(2) 0.0025(17) 0.0057(17) 0.0024(19)
C20 0.018(2) 0.017(2) 0.015(2) 0.0008(16) 0.0048(16) 0.0036(18)
C21 0.015(2) 0.013(2) 0.021(2) -0.0004(17) 0.0011(17) 0.0011(17)
C22 0.020(2) 0.019(2) 0.025(2) 0.0006(18) 0.0047(18) 0.0000(19)
C23 0.030(3) 0.026(3) 0.020(2) -0.0038(19) -0.0003(19) 0.002(2)
C24 0.030(3) 0.018(2) 0.032(3) -0.004(2) -0.011(2) -0.004(2)
C25 0.023(3) 0.019(2) 0.038(3) 0.003(2) 0.000(2) -0.004(2)
C26 0.021(2) 0.016(2) 0.027(2) 0.0026(18) 0.0039(18) -0.0015(19)
C27 0.017(2) 0.011(2) 0.022(2) -0.0024(16) 0.0027(17) 0.0051(17)
C28 0.020(2) 0.016(2) 0.023(2) -0.0035(17) 0.0054(17) 0.0010(18)
C29 0.016(2) 0.019(2) 0.041(3) -0.009(2) 0.0090(19) -0.0024(19)
C30 0.025(3) 0.023(2) 0.032(3) -0.011(2) -0.004(2) 0.005(2)
C31 0.029(3) 0.022(2) 0.019(2) -0.0028(18) -0.0030(19) 0.005(2)
C32 0.024(3) 0.018(2) 0.020(2) -0.0013(17) 0.0026(18) 0.0022(19)
C33 0.034(3) 0.026(3) 0.043(3) 0.012(2) 0.025(2) 0.011(2)
C34 0.022(3) 0.027(3) 0.057(4) -0.010(2) 0.016(2) -0.006(2)
C35 0.019(3) 0.028(3) 0.035(3) -0.002(2) 0.0024(19) 0.008(2)
C36 0.026(3) 0.018(2) 0.028(2) 0.0007(18) 0.0053(19) 0.005(2)
C37 0.027(3) 0.031(3) 0.027(3) 0.000(2) 0.010(2) 0.009(2)
C38 0.017(2) 0.017(2) 0.016(2) 0.0015(16) 0.0054(16) 0.0018(18)
C39 0.024(3) 0.021(2) 0.017(2) 0.0021(17) 0.0052(17) 0.0036(19)
C40 0.020(2) 0.017(2) 0.025(2) 0.0079(18) 0.0065(18) 0.0000(18)
C41 0.018(2) 0.017(2) 0.023(2) 0.0035(17) 0.0070(17) -0.0042(18)
C42 0.012(2) 0.014(2) 0.021(2) 0.0017(16) 0.0077(16) 0.0014(17)
C43 0.034(3) 0.029(3) 0.030(3) 0.007(2) 0.023(2) 0.011(2)
C44 0.023(3) 0.033(3) 0.023(2) -0.007(2) 0.0061(18) 0.004(2)
C45 0.024(3) 0.020(2) 0.030(3) -0.0018(19) 0.0105(19) 0.007(2)
C46 0.015(2) 0.037(3) 0.030(3) -0.008(2) 0.0081(19) 0.006(2)
C47 0.025(3) 0.025(3) 0.043(3) -0.007(2) 0.023(2) -0.003(2)
C48 0.016(2) 0.012(2) 0.019(2) 0.0007(16) 0.0097(16) 0.0006(17)
C49 0.017(2) 0.011(2) 0.025(2) 0.0006(17) 0.0100(17) -0.0007(17)
C50 0.022(2) 0.014(2) 0.021(2) 0.0030(17) 0.0087(17) 0.0030(18)
C51 0.019(2) 0.016(2) 0.016(2) 0.0003(16) 0.0049(16) 0.0010(18)
C52 0.017(2) 0.015(2) 0.014(2) 0.0023(16) 0.0073(16) 0.0022(17)
C53 0.017(2) 0.011(2) 0.021(2) 0.0013(16) 0.0060(17) 0.0024(17)
C54 0.020(2) 0.016(2) 0.022(2) 0.0019(17) 0.0061(17) -0.0009(18)
C55 0.032(3) 0.015(2) 0.018(2) 0.0001(17) 0.0042(18) 0.000(2)
C56 0.025(3) 0.018(2) 0.025(2) -0.0015(18) -0.0044(18) 0.001(2)
C57 0.018(2) 0.024(2) 0.030(3) -0.0014(19) 0.0047(18) -0.004(2)
C58 0.019(2) 0.020(2) 0.023(2) 0.0024(18) 0.0061(18) 0.0003(19)
C59 0.013(2) 0.009(2) 0.025(2) 0.0022(16) 0.0052(17) 0.0062(16)
C60 0.020(2) 0.014(2) 0.025(2) 0.0025(17) 0.0069(18) 0.0011(18)
C61 0.012(2) 0.018(2) 0.033(3) -0.0018(18) 0.0044(18) 0.0012(18)
C62 0.019(2) 0.013(2) 0.029(3) -0.0034(18) -0.0023(18) 0.0043(18)
C63 0.030(3) 0.018(2) 0.017(2) -0.0004(17) 0.0035(18) 0.002(2)
C64 0.018(2) 0.012(2) 0.021(2) 0.0012(16) 0.0066(17) 0.0021(17)
C65 0.031(3) 0.025(3) 0.070(4) 0.002(3) 0.012(3) 0.003(2)
C66 0.024(3) 0.022(2) 0.027(2) -0.0019(19) 0.0021(19) -0.002(2)
C67 0.068(5) 0.032(3) 0.064(4) -0.005(3) -0.009(3) 0.010(3)
C68 0.024(3) 0.033(3) 0.032(3) 0.010(2) 0.006(2) 0.002(2)
Cl1 0.0506(9) 0.0210(6) 0.0810(11) 0.0076(6) 0.0214(7) 0.0057(6)
Cl2 0.0371(8) 0.0228(6) 0.0720(10) -0.0059(6) -0.0076(6) -0.0017(6)
Cl3 0.0495(9) 0.0273(7) 0.0732(10) -0.0002(6) -0.0153(7) -0.0042(6)
Cl4 0.145(2) 0.0796(13) 0.0297(8) 0.0191(8) -0.0325(10) -0.0414(13)
Cl5 0.0377(7) 0.0232(6) 0.0361(7) -0.0027(5) 0.0030(5) -0.0090(5)
Cl6 0.0621(10) 0.0219(7) 0.0685(10) -0.0145(6) -0.0268(7) 0.0133(6)
Cl7 0.0461(8) 0.0288(7) 0.0481(8) 0.0038(5) 0.0158(6) 0.0168(6)
Cl8 0.0354(7) 0.0292(6) 0.0427(7) 0.0055(5) -0.0062(5) -0.0077(5)
Cl9 0.0504(9) 0.0310(7) 0.0573(9) -0.0091(6) -0.0153(7) 0.0037(6)
Cl10 0.0357(7) 0.0237(6) 0.0461(7) 0.0045(5) 0.0029(5) 0.0066(5)
Cl11 0.0363(8) 0.0211(7) 0.1141(14) -0.0090(7) 0.0071(8) -0.0026(6)
Cl12 0.0238(7) 0.0756(10) 0.0273(6) 0.0122(6) 0.0009(5) 0.0043(6)
F1 0.0326(17) 0.0444(18) 0.0312(15) -0.0055(13) 0.0093(12) -0.0211(14)
F2 0.0365(17) 0.0217(14) 0.0299(15) -0.0037(11) 0.0099(11) -0.0124(12)
F3 0.0421(18) 0.0287(15) 0.0193(14) -0.0017(11) 0.0063(11) -0.0116(13)
F4 0.0378(17) 0.0190(14) 0.0399(16) 0.0028(11) 0.0053(12) 0.0074(12)
F5 0.0292(15) 0.0348(15) 0.0192(13) -0.0007(11) 0.0041(10) -0.0060(12)
F6 0.046(2) 0.0395(18) 0.0466(18) 0.0061(14) 0.0182(14) 0.0240(15)
F7 0.0385(19) 0.086(3) 0.0321(17) -0.0172(16) 0.0064(13) -0.0092(18)
F8 0.0395(19) 0.069(2) 0.0335(17) -0.0129(15) 0.0124(13) -0.0003(16)
F9 0.051(2) 0.0262(17) 0.081(3) 0.0104(16) -0.0015(17) -0.0005(15)
F10 0.0191(16) 0.0516(19) 0.0517(19) 0.0087(15) 0.0047(13) -0.0001(14)
F11 0.043(2) 0.0300(17) 0.070(2) 0.0136(15) -0.0041(16) -0.0033(15)
F12 0.0220(16) 0.0455(18) 0.0394(17) 0.0028(13) 0.0000(12) 0.0008(13)
Fe1 0.0148(4) 0.0102(3) 0.0183(3) 0.0017(2) 0.0047(3) 0.0011(3)
Fe2 0.0150(4) 0.0099(3) 0.0168(3) 0.0002(2) 0.0035(2) 0.0009(3)
Fe3 0.0154(4) 0.0107(3) 0.0192(4) 0.0021(3) 0.0022(3) 0.0002(3)
Fe4 0.0148(4) 0.0111(3) 0.0171(3) -0.0002(2) 0.0057(2) 0.0012(3)
P1 0.0207(6) 0.0144(5) 0.0196(6) 0.0001(4) 0.0032(4) -0.0017(4)
P2 0.0209(6) 0.0223(6) 0.0263(6) 0.0010(5) 0.0019(5) 0.0014(5)

loop_
_atom_type_symbol
_atom_type_description
_atom_type_scat_dispersion_real
_atom_type_scat_dispersion_imag
_atom_type_scat_source
C C 0.0181 0.0091 'International Tables Vol C Tables 4.2.6.8 and 6.1.1.4'
H H 0.0000 0.0000 'International Tables Vol C Tables 4.2.6.8 and 6.1.1.4'
B B 0.0090 0.0039 'International Tables Vol C Tables 4.2.6.8 and 6.1.1.4'
F F 0.0727 0.0534 'International Tables Vol C Tables 4.2.6.8 and 6.1.1.4'
P P 0.2955 0.4335 'International Tables Vol C Tables 4.2.6.8 and 6.1.1.4'
Cl Cl 0.3639 0.7018 'International Tables Vol C Tables 4.2.6.8 and 6.1.1.4'
Fe Fe -1.1336 3.1974 'International Tables Vol C Tables 4.2.6.8 and 6.1.1.4'

loop_
_geom_angle_atom_site_label_1
_geom_angle_atom_site_label_2
_geom_angle_atom_site_label_3
_geom_angle
C20 B1 C27 122.6(4)
C20 B1 C10 115.2(4)
C27 B1 C10 122.2(4)
C16 B2 C6 115.5(4)
C16 B2 C21 121.9(4)
C6 B2 C21 122.6(4)
C52 B3 C59 122.2(4)
C52 B3 C42 115.1(4)
C59 B3 C42 122.7(4)
C48 B4 C53 121.5(4)
C48 B4 C38 115.2(4)
C53 B4 C38 123.3(4)
C2 C1 C5 108.3(4)
C2 C1 Fe1 70.4(3)
C5 C1 Fe1 69.7(3)
C1 C2 C3 107.8(4)
C1 C2 Fe1 70.2(3)
C3 C2 Fe1 70.0(3)
C4 C3 C2 108.2(4)
C4 C3 Fe1 70.0(3)
C2 C3 Fe1 70.3(3)
C3 C4 C5 108.2(4)
C3 C4 Fe1 70.5(3)
C5 C4 Fe1 70.1(3)
C4 C5 C1 107.6(4)
C4 C5 Fe1 70.2(3)
C1 C5 Fe1 70.4(3)
C7 C6 C10 107.4(4)
C7 C6 B2 129.9(4)
C10 C6 B2 121.8(4)
C7 C6 Fe1 70.1(2)
C10 C6 Fe1 70.0(2)
B2 C6 Fe1 116.9(3)
C8 C7 C6 108.5(4)
C8 C7 Fe1 71.1(2)
C6 C7 Fe1 69.2(2)
C7 C8 C9 108.2(4)
C7 C8 Fe1 69.3(2)
C9 C8 Fe1 70.2(2)
C8 C9 C10 109.2(4)
C8 C9 Fe1 70.3(2)
C10 C9 Fe1 69.1(2)
C9 C10 C6 106.8(4)
C9 C10 B1 130.6(4)
C6 C10 B1 122.1(4)
C9 C10 Fe1 70.8(2)
C6 C10 Fe1 69.0(2)
B1 C10 Fe1 118.7(3)
C15 C11 C12 107.4(4)
C15 C11 Fe2 70.0(3)
C12 C11 Fe2 68.6(2)
C13 C12 C11 108.0(4)
C13 C12 Fe2 69.2(3)
C11 C12 Fe2 71.0(2)
C14 C13 C12 108.2(4)
C14 C13 Fe2 70.6(3)
C12 C13 Fe2 70.0(3)
C13 C14 C15 107.6(4)
C13 C14 Fe2 69.0(3)
C15 C14 Fe2 70.6(3)
C11 C15 C14 108.7(4)
C11 C15 Fe2 70.2(3)
C14 C15 Fe2 69.2(3)
C17 C16 C20 106.5(4)
C17 C16 B2 126.1(4)
C20 C16 B2 122.8(4)
C17 C16 Fe2 70.3(2)
C20 C16 Fe2 68.6(2)
B2 C16 Fe2 106.8(3)
C18 C17 C16 109.2(4)
C18 C17 Fe2 71.0(3)
C16 C17 Fe2 68.4(2)
C17 C18 C19 108.7(4)
C17 C18 Fe2 69.2(2)
C19 C18 Fe2 68.8(2)
C18 C19 C20 108.7(4)
C18 C19 Fe2 71.0(2)
C20 C19 Fe2 68.3(2)
C19 C20 C16 106.9(4)
C19 C20 B1 126.7(4)
C16 C20 B1 121.7(4)
C19 C20 Fe2 70.2(2)
C16 C20 Fe2 68.9(2)
B1 C20 Fe2 106.4(3)
C22 C21 C26 116.9(4)
C22 C21 B2 122.6(4)
C26 C21 B2 120.5(4)
C23 C22 C21 121.5(4)
C24 C23 C22 120.0(4)
C25 C24 C23 119.8(4)
C26 C25 C24 119.9(4)
C25 C26 C21 121.8(4)
C28 C27 C32 117.0(4)
C28 C27 B1 123.4(4)
C32 C27 B1 119.6(4)
C29 C28 C27 121.5(4)
C28 C29 C30 120.0(4)
C31 C30 C29 119.6(4)
C30 C31 C32 120.2(4)
C31 C32 C27 121.7(4)
C34 C33 C37 109.0(4)
C34 C33 Fe3 70.3(3)
C37 C33 Fe3 70.1(3)
C33 C34 C35 107.8(4)
C33 C34 Fe3 70.5(3)
C35 C34 Fe3 69.8(3)
C36 C35 C34 107.7(4)
C36 C35 Fe3 70.6(3)
C34 C35 Fe3 70.2(3)
C35 C36 C37 108.0(4)
C35 C36 Fe3 70.0(3)
C37 C36 Fe3 69.8(3)
C33 C37 C36 107.5(4)
C33 C37 Fe3 70.5(3)
C36 C37 Fe3 70.2(3)
C39 C38 C42 106.9(4)
C39 C38 B4 130.6(4)
C42 C38 B4 121.8(4)
C39 C38 Fe3 71.1(2)
C42 C38 Fe3 69.8(2)
B4 C38 Fe3 117.2(3)
C40 C39 C38 108.9(4)
C40 C39 Fe3 71.4(2)
C38 C39 Fe3 68.7(2)
C41 C40 C39 108.5(4)
C41 C40 Fe3 69.6(2)
C39 C40 Fe3 69.5(2)
C40 C41 C42 108.8(4)
C40 C41 Fe3 71.4(3)
C42 C41 Fe3 68.9(2)
C41 C42 C38 107.0(4)
C41 C42 B3 130.7(4)
C38 C42 B3 122.1(4)
C41 C42 Fe3 70.8(2)
C38 C42 Fe3 69.1(2)
B3 C42 Fe3 120.5(3)
C47 C43 C44 107.8(4)
C47 C43 Fe4 70.0(3)
C44 C43 Fe4 68.8(3)
C43 C44 C45 108.1(4)
C43 C44 Fe4 70.9(3)
C45 C44 Fe4 69.8(3)
C46 C45 C44 107.9(4)
C46 C45 Fe4 70.4(3)
C44 C45 Fe4 69.5(3)
C45 C46 C47 107.6(4)
C45 C46 Fe4 69.3(3)
C47 C46 Fe4 70.2(3)
C43 C47 C46 108.5(4)
C43 C47 Fe4 70.1(3)
C46 C47 Fe4 69.5(3)
C49 C48 C52 106.9(4)
C49 C48 B4 124.0(4)
C52 C48 B4 122.9(4)
C49 C48 Fe4 70.7(2)
C52 C48 Fe4 69.1(2)
B4 C48 Fe4 103.1(3)
C50 C49 C48 108.8(4)
C50 C49 Fe4 70.8(2)
C48 C49 Fe4 67.7(2)
C49 C50 C51 108.8(4)
C49 C50 Fe4 69.4(2)
C51 C50 Fe4 69.3(2)
C50 C51 C52 108.6(4)
C50 C51 Fe4 70.4(2)
C52 C51 Fe4 68.0(2)
C51 C52 C48 106.9(3)
C51 C52 B3 126.4(4)
C48 C52 B3 122.4(4)
C51 C52 Fe4 70.6(2)
C48 C52 Fe4 68.4(2)
B3 C52 Fe4 107.6(3)
C54 C53 C58 116.9(4)
C54 C53 B4 123.2(4)
C58 C53 B4 119.9(4)
C55 C54 C53 122.1(4)
C54 C55 C56 119.8(4)
C57 C56 C55 119.4(4)
C56 C57 C58 120.1(4)
C57 C58 C53 121.6(4)
C64 C59 C60 117.2(4)
C64 C59 B3 120.0(4)
C60 C59 B3 122.8(4)
C61 C60 C59 120.8(4)
C62 C61 C60 120.8(4)
C61 C62 C63 119.9(4)
C64 C63 C62 119.2(4)
C63 C64 C59 122.0(4)
Cl1 C65 Cl2 110.9(3)
Cl1 C65 Cl3 109.2(3)
Cl2 C65 Cl3 109.4(3)
Cl6 C66 Cl4 110.8(3)
Cl6 C66 Cl5 112.1(3)
Cl4 C66 Cl5 110.0(3)
Cl9 C67 Cl7 114.0(4)
Cl9 C67 Cl8 112.1(4)
Cl7 C67 Cl8 110.2(4)
Cl12 C68 Cl10 110.1(3)
Cl12 C68 Cl11 110.9(3)
Cl10 C68 Cl11 108.4(3)
C6 Fe1 C7 40.72(16)
C6 Fe1 C10 41.03(16)
C7 Fe1 C10 68.27(17)
C6 Fe1 C5 141.96(18)
C7 Fe1 C5 176.79(19)
C10 Fe1 C5 114.92(18)
C6 Fe1 C4 176.88(18)
C7 Fe1 C4 137.43(18)
C10 Fe1 C4 142.07(18)
C5 Fe1 C4 39.8(2)
C6 Fe1 C3 137.38(18)
C7 Fe1 C3 110.22(18)
C10 Fe1 C3 178.35(18)
C5 Fe1 C3 66.60(19)
C4 Fe1 C3 39.52(19)
C6 Fe1 C1 113.28(17)
C7 Fe1 C1 139.93(19)
C10 Fe1 C1 114.35(18)
C5 Fe1 C1 39.8(2)
C4 Fe1 C1 66.54(19)
C3 Fe1 C1 66.29(19)
C6 Fe1 C2 111.18(17)
C7 Fe1 C2 111.25(19)
C10 Fe1 C2 139.89(18)
C5 Fe1 C2 66.7(2)
C4 Fe1 C2 66.57(19)
C3 Fe1 C2 39.7(2)
C1 Fe1 C2 39.4(2)
C6 Fe1 C9 67.55(16)
C7 Fe1 C9 66.72(17)
C10 Fe1 C9 40.10(16)
C5 Fe1 C9 115.32(19)
C4 Fe1 C9 114.64(18)
C3 Fe1 C9 140.25(18)
C1 Fe1 C9 142.43(19)
C2 Fe1 C9 177.95(19)
C6 Fe1 C8 67.64(16)
C7 Fe1 C8 39.63(17)
C10 Fe1 C8 67.60(17)
C5 Fe1 C8 140.42(19)
C4 Fe1 C8 112.43(18)
C3 Fe1 C8 111.74(18)
C1 Fe1 C8 177.9(2)
C2 Fe1 C8 138.7(2)
C9 Fe1 C8 39.52(17)
C20 Fe2 C16 42.44(17)
C20 Fe2 C13 158.77(18)
C16 Fe2 C13 154.02(18)
C20 Fe2 C12 160.25(18)
C16 Fe2 C12 121.60(18)
C13 Fe2 C12 40.77(19)
C20 Fe2 C19 41.49(17)
C16 Fe2 C19 69.93(17)
C13 Fe2 C19 119.62(18)
C12 Fe2 C19 156.18(18)
C20 Fe2 C17 69.71(17)
C16 Fe2 C17 41.37(16)
C13 Fe2 C17 116.47(18)
C12 Fe2 C17 105.82(18)
C19 Fe2 C17 68.00(18)
C20 Fe2 C14 125.23(18)
C16 Fe2 C14 165.37(18)
C13 Fe2 C14 40.40(19)
C12 Fe2 C14 68.06(19)
C19 Fe2 C14 105.68(19)
C17 Fe2 C14 151.19(18)
C20 Fe2 C15 111.98(17)
C16 Fe2 C15 129.94(18)
C13 Fe2 C15 67.60(19)
C12 Fe2 C15 67.41(18)
C19 Fe2 C15 123.51(19)
C17 Fe2 C15 165.35(19)
C14 Fe2 C15 40.2(2)
C20 Fe2 C18 68.99(17)
C16 Fe2 C18 68.92(17)
C13 Fe2 C18 102.12(18)
C12 Fe2 C18 120.59(18)
C19 Fe2 C18 40.12(17)
C17 Fe2 C18 39.83(17)
C14 Fe2 C18 117.28(19)
C15 Fe2 C18 154.82(19)
C20 Fe2 C11 126.28(17)
C16 Fe2 C11 111.58(17)
C13 Fe2 C11 68.05(18)
C12 Fe2 C11 40.35(18)
C19 Fe2 C11 160.54(18)
C17 Fe2 C11 126.76(18)
C14 Fe2 C11 67.72(19)
C15 Fe2 C11 39.84(19)
C18 Fe2 C11 159.34(18)
C38 Fe3 C42 41.14(16)
C38 Fe3 C35 136.05(18)
C42 Fe3 C35 176.73(18)
C38 Fe3 C37 143.10(17)
C42 Fe3 C37 114.50(18)
C35 Fe3 C37 66.79(19)
C38 Fe3 C34 110.68(18)
C42 Fe3 C34 137.22(19)
C35 Fe3 C34 40.0(2)
C37 Fe3 C34 66.4(2)
C38 Fe3 C36 175.36(18)
C42 Fe3 C36 143.41(18)
C35 Fe3 C36 39.44(19)
C37 Fe3 C36 39.96(18)
C34 Fe3 C36 66.46(19)
C38 Fe3 C33 114.17(18)
C42 Fe3 C33 112.50(18)
C35 Fe3 C33 66.4(2)
C37 Fe3 C33 39.3(2)
C34 Fe3 C33 39.2(2)
C36 Fe3 C33 66.19(19)
C38 Fe3 C39 40.20(16)
C42 Fe3 C39 67.52(17)
C35 Fe3 C39 111.35(18)
C37 Fe3 C39 176.59(18)
C34 Fe3 C39 114.25(19)
C36 Fe3 C39 136.83(17)
C33 Fe3 C39 143.2(2)
C38 Fe3 C41 67.77(17)
C42 Fe3 C41 40.21(16)
C35 Fe3 C41 142.58(18)
C37 Fe3 C41 113.43(19)
C34 Fe3 C41 177.3(2)
C36 Fe3 C41 115.24(18)
C33 Fe3 C41 139.0(2)
C39 Fe3 C41 66.12(17)
C38 Fe3 C40 67.06(16)
C42 Fe3 C40 66.85(16)
C35 Fe3 C40 114.40(19)
C37 Fe3 C40 138.47(19)
C34 Fe3 C40 142.9(2)
C36 Fe3 C40 112.77(18)
C33 Fe3 C40 177.5(2)
C39 Fe3 C40 39.12(17)
C41 Fe3 C40 38.98(17)
C48 Fe4 C52 42.47(17)
C48 Fe4 C44 119.36(18)
C52 Fe4 C44 156.32(18)
C48 Fe4 C45 149.69(18)
C52 Fe4 C45 162.77(18)
C44 Fe4 C45 40.77(19)
C48 Fe4 C49 41.60(16)
C52 Fe4 C49 69.90(16)
C44 Fe4 C49 106.65(18)
C45 Fe4 C49 113.24(18)
C48 Fe4 C46 170.04(18)
C52 Fe4 C46 128.31(18)
C44 Fe4 C46 68.02(19)
C45 Fe4 C46 40.26(19)
C49 Fe4 C46 145.79(18)
C48 Fe4 C51 69.89(17)
C52 Fe4 C51 41.37(16)
C44 Fe4 C51 160.67(18)
C45 Fe4 C51 122.60(18)
C49 Fe4 C51 68.06(17)
C46 Fe4 C51 105.32(18)
C48 Fe4 C47 133.79(18)
C52 Fe4 C47 112.25(18)
C44 Fe4 C47 67.48(19)
C45 Fe4 C47 67.64(19)
C49 Fe4 C47 170.54(19)
C46 Fe4 C47 40.4(2)
C51 Fe4 C47 119.99(19)
C48 Fe4 C43 112.94(18)
C52 Fe4 C43 123.90(17)
C44 Fe4 C43 40.3(2)
C45 Fe4 C43 67.91(19)
C49 Fe4 C43 131.0(2)
C46 Fe4 C43 67.7(2)
C51 Fe4 C43 155.85(19)
C47 Fe4 C43 39.8(2)
C48 Fe4 C50 69.13(17)
C52 Fe4 C50 69.17(16)
C44 Fe4 C50 123.97(18)
C45 Fe4 C50 101.89(18)
C49 Fe4 C50 39.86(17)
C46 Fe4 C50 113.26(18)
C51 Fe4 C50 40.28(17)
C47 Fe4 C50 149.5(2)
C43 Fe4 C50 163.82(19)
F6 P1 F1 90.78(18)
F6 P1 F5 90.26(16)
F1 P1 F5 90.69(15)
F6 P1 F4 179.8(2)
F1 P1 F4 89.29(16)
F5 P1 F4 89.94(15)
F6 P1 F2 90.56(17)
F1 P1 F2 178.45(17)
F5 P1 F2 90.08(14)
F4 P1 F2 89.37(15)
F6 P1 F3 89.94(16)
F1 P1 F3 89.20(14)
F5 P1 F3 179.77(18)
F4 P1 F3 89.86(15)
F2 P1 F3 90.03(14)
F9 P2 F11 179.1(2)
F9 P2 F8 90.0(2)
F11 P2 F8 90.4(2)
F9 P2 F10 90.27(18)
F11 P2 F10 90.55(17)
F8 P2 F10 91.64(17)
F9 P2 F12 89.50(18)
F11 P2 F12 89.67(17)
F8 P2 F12 89.85(16)
F10 P2 F12 178.49(18)
F9 P2 F7 90.6(2)
F11 P2 F7 89.1(2)
F8 P2 F7 179.0(2)
F10 P2 F7 89.16(17)
F12 P2 F7 89.35(17)

loop_
_geom_bond_atom_site_label_1
_geom_bond_atom_site_label_2
_geom_bond_distance
B1 C20 1.543(6)
B1 C27 1.556(6)
B1 C10 1.562(6)
B2 C16 1.528(6)
B2 C6 1.559(6)
B2 C21 1.561(6)
B3 C52 1.531(6)
B3 C59 1.567(6)
B3 C42 1.570(6)
B4 C48 1.525(6)
B4 C53 1.563(6)
B4 C38 1.568(6)
C1 C2 1.410(8)
C1 C5 1.422(7)
C1 Fe1 2.092(4)
C2 C3 1.420(7)
C2 Fe1 2.094(5)
C3 C4 1.412(7)
C3 Fe1 2.091(5)
C4 C5 1.417(7)
C4 Fe1 2.084(4)
C5 Fe1 2.082(5)
C6 C7 1.441(6)
C6 C10 1.452(6)
C6 Fe1 2.065(4)
C7 C8 1.416(6)
C7 Fe1 2.077(4)
C8 C9 1.420(6)
C8 Fe1 2.100(4)
C9 C10 1.432(6)
C9 Fe1 2.099(4)
C10 Fe1 2.078(4)
C11 C15 1.416(7)
C11 C12 1.423(6)
C11 Fe2 2.079(4)
C12 C13 1.423(7)
C12 Fe2 2.047(4)
C13 C14 1.414(7)
C13 Fe2 2.036(5)
C14 C15 1.421(7)
C14 Fe2 2.058(5)
C15 Fe2 2.076(5)
C16 C17 1.442(6)
C16 C20 1.466(6)
C16 Fe2 2.028(4)
C17 C18 1.407(6)
C17 Fe2 2.054(4)
C18 C19 1.415(6)
C18 Fe2 2.077(4)
C19 C20 1.442(6)
C19 Fe2 2.048(4)
C20 Fe2 2.023(4)
C21 C22 1.397(6)
C21 C26 1.410(6)
C22 C23 1.390(6)
C23 C24 1.387(7)
C24 C25 1.383(7)
C25 C26 1.381(7)
C27 C28 1.407(6)
C27 C32 1.408(6)
C28 C29 1.384(6)
C29 C30 1.401(7)
C30 C31 1.380(7)
C31 C32 1.387(6)
C33 C34 1.402(8)
C33 C37 1.406(7)
C33 Fe3 2.092(5)
C34 C35 1.428(7)
C34 Fe3 2.089(5)
C35 C36 1.409(7)
C35 Fe3 2.084(5)
C36 C37 1.428(7)
C36 Fe3 2.092(4)
C37 Fe3 2.087(5)
C38 C39 1.431(6)
C38 C42 1.455(6)
C38 Fe3 2.065(4)
C39 C40 1.413(6)
C39 Fe3 2.098(4)
C40 C41 1.409(6)
C40 Fe3 2.123(4)
C41 C42 1.435(6)
C41 Fe3 2.100(4)
C42 Fe3 2.074(4)
C43 C47 1.408(7)
C43 C44 1.414(7)
C43 Fe4 2.068(4)
C44 C45 1.422(7)
C44 Fe4 2.039(4)
C45 C46 1.411(7)
C45 Fe4 2.044(4)
C46 C47 1.423(7)
C46 Fe4 2.057(5)
C47 Fe4 2.067(5)
C48 C49 1.447(6)
C48 C52 1.465(6)
C48 Fe4 2.017(4)
C49 C50 1.409(6)
C49 Fe4 2.057(4)
C50 C51 1.425(6)
C50 Fe4 2.076(4)
C51 C52 1.444(6)
C51 Fe4 2.061(4)
C52 Fe4 2.026(4)
C53 C54 1.395(6)
C53 C58 1.406(6)
C54 C55 1.387(6)
C55 C56 1.397(7)
C56 C57 1.384(7)
C57 C58 1.391(6)
C59 C64 1.396(6)
C59 C60 1.409(6)
C60 C61 1.388(6)
C61 C62 1.373(7)
C62 C63 1.395(7)
C63 C64 1.394(6)
C65 Cl1 1.743(5)
C65 Cl2 1.758(6)
C65 Cl3 1.812(6)
C66 Cl6 1.731(5)
C66 Cl4 1.742(5)
C66 Cl5 1.759(5)
C67 Cl9 1.702(7)
C67 Cl7 1.758(6)
C67 Cl8 1.775(7)
C68 Cl12 1.755(5)
C68 Cl10 1.757(5)
C68 Cl11 1.762(5)
F1 P1 1.597(3)
F2 P1 1.600(3)
F3 P1 1.614(3)
F4 P1 1.598(3)
F5 P1 1.597(3)
F6 P1 1.583(3)
F7 P2 1.612(3)
F8 P2 1.593(3)
F9 P2 1.583(3)
F10 P2 1.595(3)
F11 P2 1.584(3)
F12 P2 1.610(3)
